data_7239297
loop_
_publ_author_name
'Pan, Mingguang'
'Xue, Min'

_publ_section_title
;
 Pillar[5]arene derivatives with three different kinds of repeating units:
 first examples, crystal structures and selective preparation
;
_journal_issue 1
_journal_name_full 'RSC Adv.'
_journal_page_first 260
_journal_paper_doi 10.1039/C3RA44581J
_journal_volume 4
_journal_year 2014
_chemical_formula_moiety 'C47 H40 O18, 2(C H2 Cl2) '
_chemical_formula_sum 'C49 H44 Cl4 O18'
_chemical_formula_weight 1062.64
_space_group_IT_number 2
_space_group_name_Hall '-P 1'
_space_group_name_H-M_alt 'P -1'
_symmetry_cell_setting triclinic
_symmetry_space_group_name_Hall '-P 1'
_symmetry_space_group_name_H-M 'P -1'
_atom_sites_solution_hydrogens geom
_atom_sites_solution_primary direct
_atom_sites_solution_secondary difmap
_audit_creation_method SHELXL-97
_cell_angle_alpha 64.15(3)
_cell_angle_beta 77.01(3)
_cell_angle_gamma 73.74(3)
_cell_formula_units_Z 2
_cell_length_a 12.579(3)
_cell_length_b 14.929(3)
_cell_length_c 15.012(3)
_cell_measurement_reflns_used 11891
_cell_measurement_temperature 93(2)
_cell_measurement_theta_max 55.06
_cell_measurement_theta_min 6.00
_cell_volume 2418.3(11)
_computing_cell_refinement RAPID-AUTO
_computing_data_collection 'RAPID-AUTO (Rigaku, 1998)'
_computing_data_reduction 'CrystalStructure (Rigaku/MSC, 2004)'
_computing_molecular_graphics 'ORTEPII (Johnson, 1976)'
_computing_publication_material SHELXL-97
_computing_structure_refinement 'SHELXL-97 (Sheldrick, 1997)'
_computing_structure_solution 'SHELXS-97 (Sheldrick, 1990)'
_diffrn_ambient_temperature 93(2)
_diffrn_detector_area_resol_mean 0
_diffrn_measured_fraction_theta_full 0.997
_diffrn_measured_fraction_theta_max 0.997
_diffrn_measurement_device_type 'Rigaku R-AXIS RAPID'
_diffrn_measurement_method '\w scan'
_diffrn_radiation_monochromator graphite
_diffrn_radiation_source 'fine-focus sealed tube'
_diffrn_radiation_type MoK\a
_diffrn_radiation_wavelength 0.71073
_diffrn_reflns_av_R_equivalents 0.0570
_diffrn_reflns_av_sigmaI/netI 0.0743
_diffrn_reflns_limit_h_max 14
_diffrn_reflns_limit_h_min -14
_diffrn_reflns_limit_k_max 17
_diffrn_reflns_limit_k_min -17
_diffrn_reflns_limit_l_max 17
_diffrn_reflns_limit_l_min -17
_diffrn_reflns_number 19160
_diffrn_reflns_theta_full 25.00
_diffrn_reflns_theta_max 25.00
_diffrn_reflns_theta_min 3.00
_diffrn_standards_decay_% 0
_diffrn_standards_interval_count image
_diffrn_standards_interval_time 0
_diffrn_standards_number 0
_exptl_absorpt_coefficient_mu 0.322
_exptl_absorpt_correction_T_max 0.9326
_exptl_absorpt_correction_T_min 0.8958
_exptl_absorpt_correction_type multi-scan
_exptl_absorpt_process_details 'ABSCOR (Higashi, 1995)'
_exptl_crystal_colour red
_exptl_crystal_density_diffrn 1.459
_exptl_crystal_density_method 'not measured'
_exptl_crystal_description block
_exptl_crystal_F_000 1100
_exptl_crystal_size_max 0.35
_exptl_crystal_size_mid 0.25
_exptl_crystal_size_min 0.22
_refine_diff_density_max 1.627
_refine_diff_density_min -1.180
_refine_diff_density_rms 0.218
_refine_ls_extinction_coef 0.076(9)
_refine_ls_extinction_expression Fc^*^=kFc[1+0.001xFc^2^\l^3^/sin(2\q)]^-1/4^
_refine_ls_extinction_method SHELXL
_refine_ls_goodness_of_fit_ref 1.418
_refine_ls_hydrogen_treatment constr
_refine_ls_matrix_type full
_refine_ls_number_parameters 645
_refine_ls_number_reflns 8501
_refine_ls_number_restraints 0
_refine_ls_restrained_S_all 1.418
_refine_ls_R_factor_all 0.1746
_refine_ls_R_factor_gt 0.1228
_refine_ls_shift/su_max 0.000
_refine_ls_shift/su_mean 0.000
_refine_ls_structure_factor_coef Fsqd
_refine_ls_weighting_details 'calc w=1/[\s^2^(Fo^2^)+(0.2000P)^2^+0.0000P] where P=(Fo^2^+2Fc^2^)/3'
_refine_ls_weighting_scheme calc
_refine_ls_wR_factor_gt 0.3212
_refine_ls_wR_factor_ref 0.4015
_reflns_number_gt 4979
_reflns_number_total 8501
_reflns_threshold_expression >2sigma(I)
_cod_data_source_file c3ra44581j.txt
_cod_data_source_block shx97
_cod_depositor_comments
;
The following automatic conversions were performed:

data item '_symmetry_cell_setting' value 'Triclinic' was changed to
'triclinic' in accordance with the
/home/saulius/struct/COD-crude-data/automatic-downloads/DataCite-retrospective/RSC/depositions/lib/dictionaries/cif_core.dic
dictionary named 'cif_core.dic' version 2.4.2 last updated on
2011-04-26.

Automatic conversion script
Id: cif_fix_values 6909 2019-04-08 15:41:33Z antanas 
;
_cod_original_cell_volume 2418.3(8)
_cod_database_code 7239297

loop_
_symmetry_equiv_pos_as_xyz
'x, y, z'
'-x, -y, -z'

loop_
_atom_site_label
_atom_site_type_symbol
_atom_site_fract_x
_atom_site_fract_y
_atom_site_fract_z
_atom_site_U_iso_or_equiv
_atom_site_adp_type
_atom_site_occupancy
_atom_site_symmetry_multiplicity
_atom_site_calc_flag
_atom_site_refinement_flags
Cl1 Cl 0.0987(2) 0.32460(18) 0.3543(2) 0.0825(8) Uani 1 1 d .
Cl2 Cl -0.05224(18) 0.49041(16) 0.39916(17) 0.0706(7) Uani 1 1 d .
Cl3 Cl 0.4932(2) 0.3919(3) 1.1098(3) 0.1134(12) Uani 1 1 d .
Cl4 Cl 0.2699(3) 0.3926(3) 1.1033(3) 0.1202(13) Uani 1 1 d .
O1 O 0.4492(4) 0.2373(4) 0.3996(4) 0.0591(14) Uani 1 1 d .
O2 O 0.5595(4) -0.0874(3) 0.7281(4) 0.0561(13) Uani 1 1 d .
O3 O 0.3520(4) 0.5210(3) 0.5737(3) 0.0495(12) Uani 1 1 d .
O4 O 0.3910(5) 0.7108(4) 0.4819(4) 0.0696(16) Uani 1 1 d .
O5 O 0.3796(5) 0.7139(4) 0.3334(4) 0.0640(15) Uani 1 1 d .
O6 O 0.2099(4) 0.1560(3) 0.7686(3) 0.0447(11) Uani 1 1 d .
O7 O 0.3895(4) 0.0671(4) 0.8818(4) 0.0582(13) Uani 1 1 d .
O8 O 0.2708(4) 0.0759(4) 1.0154(4) 0.0529(12) Uani 1 1 d .
O9 O 0.6810(4) 0.5069(4) 0.7033(4) 0.0556(13) Uani 1 1 d .
O10 O 0.3892(5) 0.2829(4) 0.9403(4) 0.0602(14) Uani 1 1 d .
O11 O 1.0028(4) 0.2392(3) 0.6244(4) 0.0526(12) Uani 1 1 d .
O12 O 0.7976(5) 0.1335(4) 0.9941(4) 0.0558(13) Uani 1 1 d .
O13 O 0.8323(4) 0.0977(3) 0.4583(3) 0.0443(11) Uani 1 1 d .
O14 O 0.8779(5) 0.3076(4) 0.2326(4) 0.0617(14) Uani 1 1 d .
O15 O 0.7873(4) 0.1812(4) 0.2793(4) 0.0542(13) Uani 1 1 d .
O16 O 0.9337(4) -0.1418(3) 0.8435(3) 0.0454(11) Uani 1 1 d .
O17 O 1.0126(4) -0.2667(4) 1.0179(4) 0.0521(12) Uani 1 1 d .
O18 O 0.9344(4) -0.3908(3) 1.0283(3) 0.0508(12) Uani 1 1 d .
C1 C 0.7256(5) -0.0603(5) 0.5631(5) 0.0426(15) Uani 1 1 d .
H1A H 0.7569 -0.0530 0.4956 0.051 Uiso 1 1 calc R
H1B H 0.7152 -0.1296 0.6005 0.051 Uiso 1 1 calc R
C2 C 0.4755(6) 0.1629(5) 0.4771(5) 0.0427(15) Uani 1 1 d .
C3 C 0.5854(5) 0.0949(5) 0.4788(5) 0.0415(15) Uani 1 1 d .
H3 H 0.6365 0.1104 0.4217 0.050 Uiso 1 1 calc R
C4 C 0.6152(5) 0.0107(5) 0.5602(5) 0.0401(15) Uani 1 1 d .
C5 C 0.5351(5) -0.0125(5) 0.6531(5) 0.0436(16) Uani 1 1 d .
C6 C 0.4250(5) 0.0565(4) 0.6498(5) 0.0423(15) Uani 1 1 d .
H6 H 0.3738 0.0410 0.7069 0.051 Uiso 1 1 calc R
C7 C 0.3944(5) 0.1396(5) 0.5697(5) 0.0386(14) Uani 1 1 d .
C8 C 0.2822(5) 0.2130(4) 0.5657(5) 0.0392(14) Uani 1 1 d .
H8A H 0.2231 0.1751 0.5968 0.047 Uiso 1 1 calc R
H8B H 0.2699 0.2554 0.4967 0.047 Uiso 1 1 calc R
C9 C 0.3199(5) 0.4275(4) 0.6201(5) 0.0417(15) Uani 1 1 d .
C10 C 0.3138(5) 0.3701(5) 0.5712(5) 0.0421(15) Uani 1 1 d .
H10 H 0.3338 0.3937 0.5026 0.051 Uiso 1 1 calc R
C11 C 0.2796(5) 0.2796(4) 0.6196(5) 0.0411(15) Uani 1 1 d .
C12 C 0.2471(5) 0.2474(4) 0.7229(5) 0.0385(14) Uani 1 1 d .
C13 C 0.2535(5) 0.3038(5) 0.7724(5) 0.0438(16) Uani 1 1 d .
H13 H 0.2326 0.2803 0.8409 0.053 Uiso 1 1 calc R
C14 C 0.2905(6) 0.3958(5) 0.7234(5) 0.0442(15) Uani 1 1 d .
C15 C 0.3568(7) 0.5660(5) 0.4692(5) 0.0487(17) Uani 1 1 d .
H15A H 0.2871 0.5690 0.4494 0.058 Uiso 1 1 calc R
H15B H 0.4166 0.5258 0.4403 0.058 Uiso 1 1 calc R
C16 C 0.3774(6) 0.6726(5) 0.4322(5) 0.0475(16) Uani 1 1 d .
C17 C 0.4107(11) 0.8125(7) 0.2856(7) 0.099(4) Uani 1 1 d .
H17A H 0.4329 0.8282 0.2158 0.149 Uiso 1 1 calc R
H17B H 0.4716 0.8108 0.3154 0.149 Uiso 1 1 calc R
H17C H 0.3481 0.8636 0.2940 0.149 Uiso 1 1 calc R
C18 C 0.1909(6) 0.1141(5) 0.8739(5) 0.0460(16) Uani 1 1 d .
H18A H 0.1591 0.0547 0.8961 0.055 Uiso 1 1 calc R
H18B H 0.1369 0.1636 0.8955 0.055 Uiso 1 1 calc R
C19 C 0.2962(6) 0.0838(5) 0.9230(5) 0.0453(16) Uani 1 1 d .
C20 C 0.3644(7) 0.0449(6) 1.0714(6) 0.065(2) Uani 1 1 d .
H20A H 0.4117 0.0934 1.0389 0.098 Uiso 1 1 calc R
H20B H 0.4060 -0.0209 1.0747 0.098 Uiso 1 1 calc R
H20C H 0.3372 0.0416 1.1376 0.098 Uiso 1 1 calc R
C21 C 0.3013(6) 0.4562(5) 0.7771(5) 0.0431(15) Uani 1 1 d .
H21A H 0.2517 0.4403 0.8391 0.052 Uiso 1 1 calc R
H21B H 0.2794 0.5282 0.7366 0.052 Uiso 1 1 calc R
C22 C 0.6105(6) 0.4599(5) 0.7628(5) 0.0470(16) Uani 1 1 d .
C23 C 0.4937(6) 0.4889(5) 0.7442(5) 0.0470(16) Uani 1 1 d .
H23 H 0.4707 0.5497 0.6914 0.056 Uiso 1 1 calc R
C24 C 0.4199(6) 0.4327(5) 0.7990(5) 0.0409(15) Uani 1 1 d .
C25 C 0.4562(6) 0.3374(5) 0.8871(5) 0.0468(16) Uani 1 1 d .
C26 C 0.5684(6) 0.3126(5) 0.9114(5) 0.0462(17) Uani 1 1 d .
H26 H 0.5888 0.2552 0.9682 0.055 Uiso 1 1 calc R
C27 C 0.6459(6) 0.3697(5) 0.8544(5) 0.0450(16) Uani 1 1 d .
C28 C 0.7632(6) 0.3456(5) 0.8770(5) 0.0472(16) Uani 1 1 d .
H28A H 0.7636 0.3194 0.9486 0.057 Uiso 1 1 calc R
H28B H 0.7921 0.4076 0.8467 0.057 Uiso 1 1 calc R
C29 C 0.9571(5) 0.2154(5) 0.7108(5) 0.0422(15) Uani 1 1 d .
C30 C 0.8895(5) 0.2914(5) 0.7480(5) 0.0417(15) Uani 1 1 d .
H30 H 0.8827 0.3597 0.7049 0.050 Uiso 1 1 calc R
C31 C 0.8376(5) 0.2689(5) 0.8389(5) 0.0421(15) Uani 1 1 d .
C32 C 0.8470(6) 0.1587(5) 0.9076(5) 0.0427(15) Uani 1 1 d .
C33 C 0.9165(6) 0.0825(5) 0.8731(5) 0.0432(15) Uani 1 1 d .
H33 H 0.9258 0.0146 0.9175 0.052 Uiso 1 1 calc R
C34 C 0.9681(5) 0.1052(5) 0.7802(5) 0.0398(14) Uani 1 1 d .
C35 C 1.0340(5) 0.0257(5) 0.7402(5) 0.0408(15) Uani 1 1 d .
H35A H 1.0948 0.0513 0.6909 0.049 Uiso 1 1 calc R
H35B H 1.0655 -0.0354 0.7940 0.049 Uiso 1 1 calc R
C36 C 0.8591(5) 0.0429(5) 0.5547(5) 0.0413(15) Uani 1 1 d .
C37 C 0.9326(5) 0.0627(5) 0.5955(5) 0.0420(15) Uani 1 1 d .
H37 H 0.9666 0.1179 0.5576 0.050 Uiso 1 1 calc R
C38 C 0.9572(5) 0.0011(5) 0.6932(5) 0.0400(15) Uani 1 1 d .
C39 C 0.9045(5) -0.0827(5) 0.7485(5) 0.0424(15) Uani 1 1 d .
C40 C 0.8311(5) -0.1017(4) 0.7058(5) 0.0402(14) Uani 1 1 d .
H40 H 0.7972 -0.1570 0.7435 0.048 Uiso 1 1 calc R
C41 C 0.8064(5) -0.0418(5) 0.6095(5) 0.0394(14) Uani 1 1 d .
C42 C 0.8801(6) 0.1852(5) 0.4000(5) 0.0483(17) Uani 1 1 d .
H42A H 0.9607 0.1659 0.3979 0.058 Uiso 1 1 calc R
H42B H 0.8532 0.2348 0.4297 0.058 Uiso 1 1 calc R
C43 C 0.8475(6) 0.2310(5) 0.2950(5) 0.0490(17) Uani 1 1 d .
C44 C 0.7581(8) 0.2238(7) 0.1790(6) 0.070(2) Uani 1 1 d .
H44A H 0.8247 0.2202 0.1334 0.106 Uiso 1 1 calc R
H44B H 0.7201 0.2935 0.1618 0.106 Uiso 1 1 calc R
H44C H 0.7101 0.1859 0.1752 0.106 Uiso 1 1 calc R
C45 C 0.8986(6) -0.2370(5) 0.8930(5) 0.0443(16) Uani 1 1 d .
H45A H 0.9184 -0.2738 0.8501 0.053 Uiso 1 1 calc R
H45B H 0.8185 -0.2263 0.9116 0.053 Uiso 1 1 calc R
C46 C 0.9585(6) -0.2948(5) 0.9839(5) 0.0422(15) Uani 1 1 d .
C47 C 0.9870(7) -0.4604(5) 1.1187(6) 0.0558(19) Uani 1 1 d .
H47A H 1.0666 -0.4712 1.1029 0.084 Uiso 1 1 calc R
H47B H 0.9641 -0.5243 1.1449 0.084 Uiso 1 1 calc R
H47C H 0.9646 -0.4314 1.1676 0.084 Uiso 1 1 calc R
C48 C 0.0762(7) 0.4066(5) 0.4166(6) 0.0562(19) Uani 1 1 d .
H48A H 0.0797 0.3662 0.4873 0.067 Uiso 1 1 calc R
H48B H 0.1350 0.4450 0.3918 0.067 Uiso 1 1 calc R
C49 C 0.3845(9) 0.3296(6) 1.1705(7) 0.082(3) Uani 1 1 d .
H49A H 0.3646 0.3285 1.2372 0.098 Uiso 1 1 calc R
H49B H 0.4069 0.2599 1.1760 0.098 Uiso 1 1 calc R

loop_
_atom_site_aniso_label
_atom_site_aniso_U_11
_atom_site_aniso_U_22
_atom_site_aniso_U_33
_atom_site_aniso_U_23
_atom_site_aniso_U_13
_atom_site_aniso_U_12
Cl1 0.0854(17) 0.0844(15) 0.0952(19) -0.0546(14) -0.0362(13) 0.0076(12)
Cl2 0.0603(13) 0.0692(13) 0.0720(15) -0.0235(11) -0.0200(10) 0.0039(10)
Cl3 0.0843(19) 0.162(3) 0.150(3) -0.116(3) 0.0129(18) -0.0427(19)
Cl4 0.084(2) 0.142(3) 0.173(4) -0.101(3) -0.036(2) -0.0009(18)
O1 0.055(3) 0.061(3) 0.043(3) -0.005(2) -0.013(2) -0.006(2)
O2 0.064(3) 0.042(2) 0.046(3) -0.005(2) -0.011(2) -0.003(2)
O3 0.070(3) 0.044(2) 0.037(3) -0.012(2) -0.009(2) -0.018(2)
O4 0.104(5) 0.063(3) 0.056(3) -0.026(3) -0.016(3) -0.030(3)
O5 0.098(4) 0.048(3) 0.042(3) -0.006(2) -0.010(3) -0.029(3)
O6 0.057(3) 0.041(2) 0.035(3) -0.0096(19) -0.008(2) -0.016(2)
O7 0.050(3) 0.066(3) 0.043(3) -0.012(2) -0.009(2) 0.000(2)
O8 0.056(3) 0.058(3) 0.037(3) -0.011(2) -0.010(2) -0.010(2)
O9 0.056(3) 0.058(3) 0.047(3) -0.015(2) -0.011(2) -0.010(2)
O10 0.072(4) 0.061(3) 0.041(3) -0.009(2) -0.012(3) -0.019(3)
O11 0.060(3) 0.053(3) 0.040(3) -0.013(2) -0.003(2) -0.015(2)
O12 0.075(4) 0.051(3) 0.041(3) -0.018(2) -0.007(2) -0.013(2)
O13 0.049(3) 0.048(2) 0.032(2) -0.009(2) -0.010(2) -0.013(2)
O14 0.076(4) 0.051(3) 0.046(3) -0.008(2) -0.008(3) -0.013(3)
O15 0.058(3) 0.063(3) 0.042(3) -0.021(2) -0.011(2) -0.009(2)
O16 0.057(3) 0.043(2) 0.036(3) -0.013(2) -0.011(2) -0.010(2)
O17 0.052(3) 0.060(3) 0.046(3) -0.019(2) -0.017(2) -0.009(2)
O18 0.058(3) 0.046(3) 0.041(3) -0.007(2) -0.011(2) -0.013(2)
C1 0.044(4) 0.044(3) 0.045(4) -0.022(3) -0.009(3) -0.006(3)
C2 0.048(4) 0.044(3) 0.038(4) -0.014(3) -0.014(3) -0.010(3)
C3 0.040(3) 0.047(3) 0.034(3) -0.015(3) -0.009(3) -0.003(3)
C4 0.046(4) 0.046(3) 0.036(4) -0.022(3) -0.009(3) -0.008(3)
C5 0.039(4) 0.038(3) 0.050(4) -0.013(3) -0.007(3) -0.007(3)
C6 0.047(4) 0.040(3) 0.032(3) -0.013(3) -0.003(3) -0.002(3)
C7 0.042(4) 0.045(3) 0.033(3) -0.020(3) -0.001(3) -0.012(3)
C8 0.042(4) 0.041(3) 0.039(4) -0.019(3) -0.010(3) -0.006(3)
C9 0.045(4) 0.030(3) 0.045(4) -0.010(3) -0.006(3) -0.008(3)
C10 0.045(4) 0.039(3) 0.042(4) -0.017(3) -0.006(3) -0.007(3)
C11 0.048(4) 0.037(3) 0.035(4) -0.011(3) -0.012(3) -0.006(3)
C12 0.044(4) 0.037(3) 0.033(3) -0.010(3) -0.008(3) -0.011(3)
C13 0.045(4) 0.039(3) 0.046(4) -0.013(3) -0.007(3) -0.012(3)
C14 0.051(4) 0.046(3) 0.033(4) -0.011(3) -0.008(3) -0.012(3)
C15 0.070(5) 0.039(3) 0.038(4) -0.012(3) -0.013(3) -0.013(3)
C16 0.061(4) 0.041(3) 0.040(4) -0.013(3) -0.008(3) -0.012(3)
C17 0.174(12) 0.058(5) 0.062(6) -0.006(4) 0.014(6) -0.073(7)
C18 0.053(4) 0.048(4) 0.034(4) -0.012(3) -0.006(3) -0.012(3)
C19 0.051(4) 0.045(3) 0.032(4) -0.009(3) -0.006(3) -0.009(3)
C20 0.068(5) 0.069(5) 0.050(5) -0.014(4) -0.020(4) -0.007(4)
C21 0.052(4) 0.038(3) 0.041(4) -0.013(3) -0.010(3) -0.012(3)
C22 0.057(4) 0.048(4) 0.038(4) -0.017(3) -0.004(3) -0.015(3)
C23 0.054(4) 0.045(4) 0.043(4) -0.017(3) -0.013(3) -0.008(3)
C24 0.049(4) 0.041(3) 0.039(4) -0.019(3) -0.010(3) -0.009(3)
C25 0.053(4) 0.045(4) 0.039(4) -0.012(3) -0.008(3) -0.011(3)
C26 0.066(5) 0.043(3) 0.029(3) -0.017(3) -0.008(3) -0.003(3)
C27 0.049(4) 0.043(3) 0.041(4) -0.016(3) -0.014(3) -0.002(3)
C28 0.053(4) 0.046(3) 0.044(4) -0.019(3) -0.016(3) -0.002(3)
C29 0.046(4) 0.040(3) 0.036(4) -0.009(3) -0.008(3) -0.011(3)
C30 0.048(4) 0.041(3) 0.035(4) -0.011(3) -0.012(3) -0.006(3)
C31 0.045(4) 0.046(3) 0.039(4) -0.016(3) -0.011(3) -0.011(3)
C32 0.050(4) 0.045(3) 0.028(3) -0.010(3) -0.005(3) -0.011(3)
C33 0.049(4) 0.046(3) 0.030(3) -0.010(3) -0.006(3) -0.010(3)
C34 0.039(3) 0.045(3) 0.039(4) -0.014(3) -0.016(3) -0.010(3)
C35 0.043(4) 0.043(3) 0.041(4) -0.019(3) -0.014(3) -0.008(3)
C36 0.044(4) 0.043(3) 0.038(4) -0.017(3) -0.011(3) -0.004(3)
C37 0.045(4) 0.042(3) 0.040(4) -0.016(3) -0.014(3) -0.003(3)
C38 0.037(3) 0.039(3) 0.047(4) -0.017(3) -0.001(3) -0.016(3)
C39 0.043(4) 0.047(4) 0.036(4) -0.017(3) -0.009(3) -0.005(3)
C40 0.044(4) 0.037(3) 0.040(4) -0.016(3) -0.009(3) -0.004(3)
C41 0.034(3) 0.042(3) 0.044(4) -0.020(3) -0.007(3) -0.004(3)
C42 0.055(4) 0.045(3) 0.044(4) -0.014(3) -0.007(3) -0.014(3)
C43 0.049(4) 0.054(4) 0.044(4) -0.024(3) -0.009(3) 0.000(3)
C44 0.090(6) 0.080(5) 0.040(4) -0.013(4) -0.027(4) -0.020(5)
C45 0.054(4) 0.039(3) 0.038(4) -0.009(3) -0.011(3) -0.012(3)
C46 0.048(4) 0.044(3) 0.029(3) -0.012(3) -0.006(3) -0.003(3)
C47 0.062(5) 0.049(4) 0.050(4) -0.009(3) -0.021(4) -0.008(3)
C48 0.063(5) 0.045(4) 0.050(4) -0.011(3) -0.009(4) -0.007(3)
C49 0.121(8) 0.053(4) 0.070(6) -0.009(4) -0.032(6) -0.027(5)

loop_
_atom_type_symbol
_atom_type_description
_atom_type_scat_dispersion_real
_atom_type_scat_dispersion_imag
_atom_type_scat_source
C C 0.0033 0.0016 'International Tables Vol C Tables 4.2.6.8 and 6.1.1.4'
H H 0.0000 0.0000 'International Tables Vol C Tables 4.2.6.8 and 6.1.1.4'
Cl Cl 0.1484 0.1585 'International Tables Vol C Tables 4.2.6.8 and 6.1.1.4'
O O 0.0106 0.0060 'International Tables Vol C Tables 4.2.6.8 and 6.1.1.4'

loop_
_geom_angle_atom_site_label_1
_geom_angle_atom_site_label_2
_geom_angle_atom_site_label_3
_geom_angle
C9 O3 C15 115.5(5)
C16 O5 C17 113.9(6)
C12 O6 C18 116.9(5)
C19 O8 C20 115.9(6)
C36 O13 C42 116.5(5)
C43 O15 C44 114.9(6)
C39 O16 C45 115.9(5)
C46 O18 C47 115.5(5)
C4 C1 C41 112.9(5)
C4 C1 H1A 109.0
C41 C1 H1A 109.0
C4 C1 H1B 109.0
C41 C1 H1B 109.0
H1A C1 H1B 107.8
O1 C2 C3 120.6(6)
O1 C2 C7 120.4(6)
C3 C2 C7 118.9(6)
C4 C3 C2 122.4(6)
C4 C3 H3 118.8
C2 C3 H3 118.8
C3 C4 C1 123.3(6)
C3 C4 C5 118.9(6)
C1 C4 C5 117.7(6)
O2 C5 C6 121.4(6)
O2 C5 C4 120.7(6)
C6 C5 C4 117.8(6)
C7 C6 C5 123.7(6)
C7 C6 H6 118.1
C5 C6 H6 118.1
C6 C7 C2 118.1(6)
C6 C7 C8 124.5(6)
C2 C7 C8 117.4(5)
C7 C8 C11 109.9(5)
C7 C8 H8A 109.7
C11 C8 H8A 109.7
C7 C8 H8B 109.7
C11 C8 H8B 109.7
H8A C8 H8B 108.2
C10 C9 O3 124.5(6)
C10 C9 C14 121.2(6)
O3 C9 C14 114.3(5)
C11 C10 C9 122.4(6)
C11 C10 H10 118.8
C9 C10 H10 118.8
C10 C11 C12 117.4(6)
C10 C11 C8 121.7(6)
C12 C11 C8 120.8(5)
C13 C12 O6 124.1(6)
C13 C12 C11 120.5(5)
O6 C12 C11 115.3(5)
C12 C13 C14 122.3(6)
C12 C13 H13 118.8
C14 C13 H13 118.8
C13 C14 C9 116.0(6)
C13 C14 C21 122.7(6)
C9 C14 C21 121.2(5)
O3 C15 C16 108.6(5)
O3 C15 H15A 110.0
C16 C15 H15A 110.0
O3 C15 H15B 110.0
C16 C15 H15B 110.0
H15A C15 H15B 108.4
O4 C16 O5 126.5(6)
O4 C16 C15 126.2(7)
O5 C16 C15 107.3(6)
O5 C17 H17A 109.5
O5 C17 H17B 109.5
H17A C17 H17B 109.5
O5 C17 H17C 109.5
H17A C17 H17C 109.5
H17B C17 H17C 109.5
O6 C18 C19 113.2(6)
O6 C18 H18A 108.9
C19 C18 H18A 108.9
O6 C18 H18B 108.9
C19 C18 H18B 108.9
H18A C18 H18B 107.7
O7 C19 O8 125.8(7)
O7 C19 C18 123.7(6)
O8 C19 C18 110.5(6)
O8 C20 H20A 109.5
O8 C20 H20B 109.5
H20A C20 H20B 109.5
O8 C20 H20C 109.5
H20A C20 H20C 109.5
H20B C20 H20C 109.5
C14 C21 C24 110.8(6)
C14 C21 H21A 109.5
C24 C21 H21A 109.5
C14 C21 H21B 109.5
C24 C21 H21B 109.5
H21A C21 H21B 108.1
O9 C22 C23 121.5(6)
O9 C22 C27 119.1(7)
C23 C22 C27 119.4(6)
C24 C23 C22 122.9(6)
C24 C23 H23 118.6
C22 C23 H23 118.6
C23 C24 C25 118.2(6)
C23 C24 C21 124.2(6)
C25 C24 C21 117.5(5)
O10 C25 C26 120.5(6)
O10 C25 C24 120.0(6)
C26 C25 C24 119.4(6)
C27 C26 C25 122.7(6)
C27 C26 H26 118.6
C25 C26 H26 118.6
C26 C27 C22 116.9(6)
C26 C27 C28 124.1(6)
C22 C27 C28 118.9(6)
C27 C28 C31 111.8(6)
C27 C28 H28A 109.3
C31 C28 H28A 109.3
C27 C28 H28B 109.3
C31 C28 H28B 109.3
H28A C28 H28B 107.9
O11 C29 C30 121.9(6)
O11 C29 C34 119.9(6)
C30 C29 C34 118.2(6)
C31 C30 C29 123.6(6)
C31 C30 H30 118.2
C29 C30 H30 118.2
C30 C31 C28 124.4(6)
C30 C31 C32 118.1(6)
C28 C31 C32 117.3(6)
O12 C32 C33 120.5(6)
O12 C32 C31 120.5(6)
C33 C32 C31 119.0(5)
C34 C33 C32 122.9(6)
C34 C33 H33 118.6
C32 C33 H33 118.6
C33 C34 C29 118.0(6)
C33 C34 C35 123.6(6)
C29 C34 C35 118.3(6)
C38 C35 C34 109.1(5)
C38 C35 H35A 109.9
C34 C35 H35A 109.9
C38 C35 H35B 109.9
C34 C35 H35B 109.9
H35A C35 H35B 108.3
C37 C36 O13 124.9(6)
C37 C36 C41 121.4(6)
O13 C36 C41 113.6(5)
C36 C37 C38 121.0(6)
C36 C37 H37 119.5
C38 C37 H37 119.5
C37 C38 C39 118.0(6)
C37 C38 C35 121.2(5)
C39 C38 C35 120.7(6)
O16 C39 C40 124.5(6)
O16 C39 C38 115.4(6)
C40 C39 C38 120.0(6)
C41 C40 C39 122.6(6)
C41 C40 H40 118.7
C39 C40 H40 118.7
C40 C41 C36 116.9(6)
C40 C41 C1 123.1(6)
C36 C41 C1 119.9(6)
O13 C42 C43 108.8(5)
O13 C42 H42A 109.9
C43 C42 H42A 109.9
O13 C42 H42B 109.9
C43 C42 H42B 109.9
H42A C42 H42B 108.3
O14 C43 O15 124.9(7)
O14 C43 C42 120.2(6)
O15 C43 C42 115.0(6)
O15 C44 H44A 109.5
O15 C44 H44B 109.5
H44A C44 H44B 109.5
O15 C44 H44C 109.5
H44A C44 H44C 109.5
H44B C44 H44C 109.5
O16 C45 C46 105.6(5)
O16 C45 H45A 110.6
C46 C45 H45A 110.6
O16 C45 H45B 110.6
C46 C45 H45B 110.6
H45A C45 H45B 108.7
O17 C46 O18 123.6(6)
O17 C46 C45 129.3(6)
O18 C46 C45 107.0(5)
O18 C47 H47A 109.5
O18 C47 H47B 109.5
H47A C47 H47B 109.5
O18 C47 H47C 109.5
H47A C47 H47C 109.5
H47B C47 H47C 109.5
Cl2 C48 Cl1 111.7(5)
Cl2 C48 H48A 109.3
Cl1 C48 H48A 109.3
Cl2 C48 H48B 109.3
Cl1 C48 H48B 109.3
H48A C48 H48B 107.9
Cl3 C49 Cl4 109.2(5)
Cl3 C49 H49A 109.8
Cl4 C49 H49A 109.8
Cl3 C49 H49B 109.8
Cl4 C49 H49B 109.8
H49A C49 H49B 108.3

loop_
_geom_bond_atom_site_label_1
_geom_bond_atom_site_label_2
_geom_bond_distance
Cl1 C48 1.771(8)
Cl2 C48 1.737(8)
Cl3 C49 1.726(10)
Cl4 C49 1.745(10)
O1 C2 1.240(8)
O2 C5 1.216(8)
O3 C9 1.393(7)
O3 C15 1.406(8)
O4 C16 1.180(8)
O5 C16 1.332(8)
O5 C17 1.452(8)
O6 C12 1.395(7)
O6 C18 1.413(8)
O7 C19 1.211(8)
O8 C19 1.311(8)
O8 C20 1.452(9)
O9 C22 1.233(8)
O10 C25 1.235(8)
O11 C29 1.232(8)
O12 C32 1.247(8)
O13 C36 1.383(8)
O13 C42 1.428(7)
O14 C43 1.217(8)
O15 C43 1.316(8)
O15 C44 1.445(9)
O16 C39 1.381(8)
O16 C45 1.432(7)
O17 C46 1.183(8)
O18 C46 1.382(8)
O18 C47 1.466(8)
C1 C4 1.489(9)
C1 C41 1.494(9)
C1 H1A 0.9700
C1 H1B 0.9700
C2 C3 1.467(9)
C2 C7 1.494(9)
C3 C4 1.347(9)
C3 H3 0.9300
C4 C5 1.491(9)
C5 C6 1.473(9)
C6 C7 1.332(9)
C6 H6 0.9300
C7 C8 1.520(9)
C8 C11 1.523(9)
C8 H8A 0.9700
C8 H8B 0.9700
C9 C10 1.374(9)
C9 C14 1.402(9)
C10 C11 1.367(8)
C10 H10 0.9300
C11 C12 1.406(9)
C12 C13 1.371(9)
C13 C14 1.402(9)
C13 H13 0.9300
C14 C21 1.495(9)
C15 C16 1.518(9)
C15 H15A 0.9700
C15 H15B 0.9700
C17 H17A 0.9600
C17 H17B 0.9600
C17 H17C 0.9600
C18 C19 1.521(10)
C18 H18A 0.9700
C18 H18B 0.9700
C20 H20A 0.9600
C20 H20B 0.9600
C20 H20C 0.9600
C21 C24 1.511(9)
C21 H21A 0.9700
C21 H21B 0.9700
C22 C23 1.465(10)
C22 C27 1.492(9)
C23 C24 1.317(9)
C23 H23 0.9300
C24 C25 1.500(9)
C25 C26 1.443(10)
C26 C27 1.366(9)
C26 H26 0.9300
C27 C28 1.499(10)
C28 C31 1.499(9)
C28 H28A 0.9700
C28 H28B 0.9700
C29 C30 1.456(9)
C29 C34 1.501(9)
C30 C31 1.313(9)
C30 H30 0.9300
C31 C32 1.501(9)
C32 C33 1.441(9)
C33 C34 1.336(9)
C33 H33 0.9300
C34 C35 1.518(9)
C35 C38 1.516(8)
C35 H35A 0.9700
C35 H35B 0.9700
C36 C37 1.371(9)
C36 C41 1.426(9)
C37 C38 1.400(9)
C37 H37 0.9300
C38 C39 1.416(8)
C39 C40 1.384(9)
C40 C41 1.381(9)
C40 H40 0.9300
C42 C43 1.521(10)
C42 H42A 0.9700
C42 H42B 0.9700
C44 H44A 0.9600
C44 H44B 0.9600
C44 H44C 0.9600
C45 C46 1.499(9)
C45 H45A 0.9700
C45 H45B 0.9700
C47 H47A 0.9600
C47 H47B 0.9600
C47 H47C 0.9600
C48 H48A 0.9700
C48 H48B 0.9700
C49 H49A 0.9700
C49 H49B 0.9700
